data_4122860
loop_
_publ_author_name
'Frank, Ren\'e'
'Howell, James'
'Tirfoin, R\'emi'
'Dange, Deepak'
'Jones, Cameron'
'Mingos, D Michael P'
'Aldridge, Simon'

_publ_section_title
;
 Circumventing redox chemistry: synthesis of transition metal boryl
 complexes from a boryl nucleophile by decarbonylation.
;
_journal_issue 44
_journal_name_full 'Journal of the American Chemical Society'
_journal_page_first 15730
_journal_page_last 15741
_journal_paper_doi 10.1021/ja508979x
_journal_volume 136
_journal_year 2014
_chemical_formula_moiety 'C33 H41 B1 Fe1 N2 O2'
_chemical_formula_sum 'C33 H41 B Fe N2 O2'
_chemical_formula_weight 564.36
_space_group_IT_number 15
_symmetry_cell_setting monoclinic
_symmetry_space_group_name_Hall '-C 2yc'
_symmetry_space_group_name_H-M 'C 1 2/c 1'
_atom_sites_solution_hydrogens difmap
_atom_sites_solution_primary other
_audit_creation_date 13-09-01
_audit_creation_method CRYSTALS_ver_14.40
_cell_angle_alpha 90
_cell_angle_beta 105.8022(5)
_cell_angle_gamma 90
_cell_formula_units_Z 8
_cell_length_a 15.19990(10)
_cell_length_b 36.2208(3)
_cell_length_c 12.25970(10)
_cell_measurement_reflns_used 7495
_cell_measurement_temperature 150
_cell_measurement_theta_max 27
_cell_measurement_theta_min 5
_cell_volume 6494.52(9)
_computing_cell_refinement 'DENZO/SCALEPACK (Otwinowski & Minor, 1997)'
_computing_data_collection 'COLLECT (Nonius, 2001).'
_computing_data_reduction 'DENZO/SCALEPACK (Otwinowski & Minor, 1997)'
_computing_molecular_graphics 'CAMERON (Watkin et al., 1996)'
_computing_publication_material 'CRYSTALS (Betteridge et al., 2003)'
_computing_structure_refinement 'CRYSTALS (Betteridge et al., 2003)'
_computing_structure_solution 'Superflip (Palatinus & Chapuis, 2007)'
_diffrn_ambient_temperature 150
_diffrn_measured_fraction_theta_full 0.992
_diffrn_measured_fraction_theta_max 0.992
_diffrn_measurement_device Area
_diffrn_measurement_device_type 'Nonius KappaCCD'
_diffrn_measurement_method \w
_diffrn_radiation_monochromator graphite
_diffrn_radiation_type 'Mo K\a'
_diffrn_radiation_wavelength 0.71073
_diffrn_reflns_av_R_equivalents 0.020
_diffrn_reflns_limit_h_max 18
_diffrn_reflns_limit_h_min -19
_diffrn_reflns_limit_k_max 46
_diffrn_reflns_limit_k_min 0
_diffrn_reflns_limit_l_max 15
_diffrn_reflns_limit_l_min 0
_diffrn_reflns_number 95941
_diffrn_reflns_theta_full 26.931
_diffrn_reflns_theta_max 27.480
_diffrn_reflns_theta_min 5.122
_diffrn_standards_number 0
_exptl_absorpt_coefficient_mu 0.493
_exptl_absorpt_correction_T_max 0.95
_exptl_absorpt_correction_T_min 0.90
_exptl_absorpt_correction_type multi-scan
_exptl_absorpt_process_details 'DENZO/SCALEPACK (Otwinowski & Minor, 1997)'
_exptl_crystal_colour 'green yellow'
_exptl_crystal_density_diffrn 1.154
_exptl_crystal_density_method 'not measured'
_exptl_crystal_description block
_exptl_crystal_F_000 2400
_exptl_crystal_size_max 0.200
_exptl_crystal_size_mid 0.150
_exptl_crystal_size_min 0.100
_platon_squeeze_details
;
;
_refine_diff_density_max 0.37
_refine_diff_density_min -0.45
_refine_ls_extinction_method None
_refine_ls_goodness_of_fit_ref 0.9342
_refine_ls_hydrogen_treatment constr
_refine_ls_matrix_type full
_refine_ls_number_parameters 352
_refine_ls_number_reflns 7393
_refine_ls_number_restraints 0
_refine_ls_R_factor_all 0.0534
_refine_ls_R_factor_gt 0.0390
_refine_ls_shift/su_max 0.0011682
_refine_ls_shift/su_mean 0.0000303
_refine_ls_structure_factor_coef Fsqd
_refine_ls_weighting_details
;
 Method, part 1, Chebychev polynomial, (Watkin, 1994, Prince, 1982) 
 [weight] = 1.0/[A~0~*T~0~(x)+A~1~*T~1~(x) ... +A~n-1~]*T~n-1~(x)] 
 where A~i~ are the Chebychev coefficients listed below and x= Fcalc/Fmax 
 Method = Robust Weighting (Prince, 1982) 
 W = [weight] * [1-(deltaF/6*sigmaF)^2^]^2^ 
 A~i~ are: 
 30.1 48.1 27.6 10.9 2.28 
;
_refine_ls_weighting_scheme calc
_refine_ls_wR_factor_all 0.1087
_refine_ls_wR_factor_gt 0.0928
_refine_ls_wR_factor_ref 0.1087
_reflns_limit_h_max 18
_reflns_limit_h_min -19
_reflns_limit_k_max 46
_reflns_limit_k_min 0
_reflns_limit_l_max 15
_reflns_limit_l_min 0
_reflns_number_gt 5844
_reflns_number_total 7393
_reflns_threshold_expression I>2.0\s(I)
_oxford_diffrn_Wilson_B_factor 0.00
_oxford_diffrn_Wilson_scale 0.00
_oxford_refine_ls_r_factor_ref 0.0534
_oxford_refine_ls_scale 0.20374(11)
_oxford_reflns_number_all 7393
_oxford_reflns_threshold_expression_ref I>0.0\s(I)
_oxford_structure_analysis_title '098rfrt13 in C 2/C'
_cod_data_source_file ja508979x_si_002.cif
_cod_data_source_block 14
_cod_depositor_comments
;
The following automatic conversions were performed:

'_atom_sites_solution_primary' value 'Other' changed to 'other'
according to
/home/saulius/struct/COD-crude-data--automatic-downloads/rss-feeds/ACS/lib/dictionaries/cif_core.dic
dictionary named 'cif_core.dic' version 2.4.2 from 2011-04-26.

Automatic conversion script
Id: cif_fix_values 2827 2014-09-09 07:05:25Z andrius 

 Adding full bibliography for 4122854--4122863.cif.
;
_cod_original_sg_symbol_H-M 'C 2/c '
_cod_original_formula_sum 'C33 H41 B1 Fe1 N2 O2'
_cod_database_code 4122860

loop_
_symmetry_equiv_pos_as_xyz
x,y,z
-x,-y,-z
x+1/2,y+1/2,z
-x+1/2,-y+1/2,-z
x,-y,z+1/2
-x,y,-z+1/2
x+1/2,-y+1/2,z+1/2
-x+1/2,y+1/2,-z+1/2

loop_
_atom_site_label
_atom_site_type_symbol
_atom_site_fract_x
_atom_site_fract_y
_atom_site_fract_z
_atom_site_U_iso_or_equiv
_atom_site_occupancy
_atom_site_adp_type
_atom_site_refinement_flags_posn
Fe1 Fe 0.142732(18) 0.330005(7) 0.52019(2) 0.0295 1.0000 Uani .
C2 C 0.23758(14) 0.30304(5) 0.51967(16) 0.0347 1.0000 Uani .
O3 O 0.30142(11) 0.28643(4) 0.51513(14) 0.0442 1.0000 Uani .
C4 C 0.13374(14) 0.34544(6) 0.38189(17) 0.0379 1.0000 Uani .
O5 O 0.12059(13) 0.35223(5) 0.28716(13) 0.0539 1.0000 Uani .
C6 C 0.09729(15) 0.31335(7) 0.66026(19) 0.0445 1.0000 Uani .
C7 C 0.06787(15) 0.34968(7) 0.6289(2) 0.0440 1.0000 Uani .
C8 C 0.01182(14) 0.34901(7) 0.5161(2) 0.0461 1.0000 Uani .
C9 C 0.00591(15) 0.31165(7) 0.4777(2) 0.0470 1.0000 Uani .
C10 C 0.05862(16) 0.28987(6) 0.5661(2) 0.0469 1.0000 Uani .
B11 B 0.24786(13) 0.36426(5) 0.60082(15) 0.0234 1.0000 Uani .
N12 N 0.30089(9) 0.36493(4) 0.71943(11) 0.0235 1.0000 Uani .
C13 C 0.37503(12) 0.38903(5) 0.73192(14) 0.0263 1.0000 Uani .
C14 C 0.37194(12) 0.40445(5) 0.63182(14) 0.0271 1.0000 Uani .
N15 N 0.29550(10) 0.39076(4) 0.54980(11) 0.0243 1.0000 Uani .
C16 C 0.27492(12) 0.40528(5) 0.43704(14) 0.0260 1.0000 Uani .
C17 C 0.20412(12) 0.43136(5) 0.40332(15) 0.0285 1.0000 Uani .
C18 C 0.14691(13) 0.44261(5) 0.48204(16) 0.0311 1.0000 Uani .
C19 C 0.19265(17) 0.47397(6) 0.56051(19) 0.0456 1.0000 Uani .
C20 C 0.04820(16) 0.45272(7) 0.4189(2) 0.0478 1.0000 Uani .
C21 C 0.18856(14) 0.44650(6) 0.29540(16) 0.0357 1.0000 Uani .
C22 C 0.24110(16) 0.43595(6) 0.22385(16) 0.0416 1.0000 Uani .
C23 C 0.30851(15) 0.40981(6) 0.25768(16) 0.0389 1.0000 Uani .
C24 C 0.32719(13) 0.39385(5) 0.36532(15) 0.0309 1.0000 Uani .
C25 C 0.40187(14) 0.36468(6) 0.40155(16) 0.0357 1.0000 Uani .
C26 C 0.38876(17) 0.33306(7) 0.31680(19) 0.0460 1.0000 Uani .
C27 C 0.49679(15) 0.38193(7) 0.42090(19) 0.0466 1.0000 Uani .
C28 C 0.28120(12) 0.35164(5) 0.82063(14) 0.0264 1.0000 Uani .
C29 C 0.30985(13) 0.31618(5) 0.86177(16) 0.0323 1.0000 Uani .
C30 C 0.28883(15) 0.30449(6) 0.96048(18) 0.0424 1.0000 Uani .
C31 C 0.24298(16) 0.32706(7) 1.01717(18) 0.0463 1.0000 Uani .
C32 C 0.21819(14) 0.36237(7) 0.97805(17) 0.0402 1.0000 Uani .
C33 C 0.23645(12) 0.37545(5) 0.87923(15) 0.0305 1.0000 Uani .
C34 C 0.21112(14) 0.41474(5) 0.84020(16) 0.0339 1.0000 Uani .
C35 C 0.28528(15) 0.44200(6) 0.90203(19) 0.0422 1.0000 Uani .
C36 C 0.11868(15) 0.42694(7) 0.8556(2) 0.0458 1.0000 Uani .
C37 C 0.36561(14) 0.29184(5) 0.80570(17) 0.0361 1.0000 Uani .
C38 C 0.32587(18) 0.25304(6) 0.7802(2) 0.0545 1.0000 Uani .
C39 C 0.46468(16) 0.29045(7) 0.8801(2) 0.0502 1.0000 Uani .
H61 H 0.1415 0.3047 0.7337 0.0522 1.0000 Uiso R
H71 H 0.0880 0.3727 0.6755 0.0542 1.0000 Uiso R
H81 H -0.0212 0.3712 0.4739 0.0564 1.0000 Uiso R
H91 H -0.0268 0.3039 0.4008 0.0521 1.0000 Uiso R
H101 H 0.0668 0.2628 0.5633 0.0558 1.0000 Uiso R
H131 H 0.4195 0.3944 0.8012 0.0298 1.0000 Uiso R
H141 H 0.4132 0.4206 0.6163 0.0307 1.0000 Uiso R
H181 H 0.1456 0.4195 0.5296 0.0368 1.0000 Uiso R
H192 H 0.1549 0.4803 0.6108 0.0688 1.0000 Uiso R
H191 H 0.1947 0.4956 0.5134 0.0692 1.0000 Uiso R
H193 H 0.2547 0.4675 0.6045 0.0685 1.0000 Uiso R
H203 H 0.0157 0.4591 0.4742 0.0752 1.0000 Uiso R
H201 H 0.0482 0.4751 0.3714 0.0750 1.0000 Uiso R
H202 H 0.0181 0.4305 0.3728 0.0749 1.0000 Uiso R
H211 H 0.1417 0.4654 0.2707 0.0429 1.0000 Uiso R
H221 H 0.2290 0.4476 0.1514 0.0506 1.0000 Uiso R
H231 H 0.3445 0.4022 0.2081 0.0455 1.0000 Uiso R
H251 H 0.3976 0.3536 0.4739 0.0427 1.0000 Uiso R
H262 H 0.4320 0.3142 0.3487 0.0676 1.0000 Uiso R
H261 H 0.3981 0.3395 0.2453 0.0682 1.0000 Uiso R
H263 H 0.3285 0.3217 0.3054 0.0681 1.0000 Uiso R
H273 H 0.5390 0.3629 0.4457 0.0683 1.0000 Uiso R
H271 H 0.5046 0.4010 0.4780 0.0678 1.0000 Uiso R
H272 H 0.5017 0.3923 0.3495 0.0675 1.0000 Uiso R
H301 H 0.3074 0.2818 0.9886 0.0483 1.0000 Uiso R
H311 H 0.2285 0.3163 1.0833 0.0550 1.0000 Uiso R
H321 H 0.1876 0.3793 1.0190 0.0477 1.0000 Uiso R
H341 H 0.2037 0.4144 0.7577 0.0395 1.0000 Uiso R
H352 H 0.2723 0.4677 0.8735 0.0639 1.0000 Uiso R
H351 H 0.2917 0.4436 0.9826 0.0645 1.0000 Uiso R
H353 H 0.3466 0.4349 0.8921 0.0637 1.0000 Uiso R
H363 H 0.1071 0.4524 0.8279 0.0697 1.0000 Uiso R
H361 H 0.1264 0.4251 0.9366 0.0693 1.0000 Uiso R
H362 H 0.0687 0.4095 0.8152 0.0684 1.0000 Uiso R
H371 H 0.3684 0.3033 0.7337 0.0423 1.0000 Uiso R
H381 H 0.3577 0.2387 0.7346 0.0816 1.0000 Uiso R
H383 H 0.3295 0.2376 0.8489 0.0814 1.0000 Uiso R
H382 H 0.2619 0.2550 0.7378 0.0820 1.0000 Uiso R
H392 H 0.4980 0.2722 0.8492 0.0733 1.0000 Uiso R
H391 H 0.4913 0.3156 0.8843 0.0730 1.0000 Uiso R
H393 H 0.4568 0.2820 0.9522 0.0737 1.0000 Uiso R

loop_
_atom_site_aniso_label
_atom_site_aniso_U_11
_atom_site_aniso_U_22
_atom_site_aniso_U_33
_atom_site_aniso_U_23
_atom_site_aniso_U_13
_atom_site_aniso_U_12
Fe1 0.02999(14) 0.02674(13) 0.02869(14) -0.00419(10) 0.00271(10) -0.00405(10)
C2 0.0412(11) 0.0277(9) 0.0315(9) -0.0044(7) 0.0039(8) -0.0053(8)
O3 0.0424(8) 0.0360(8) 0.0513(9) -0.0076(7) 0.0078(7) 0.0052(6)
C4 0.0361(10) 0.0372(10) 0.0348(10) -0.0091(8) 0.0002(8) -0.0041(8)
O5 0.0641(11) 0.0630(11) 0.0265(8) -0.0034(7) -0.0014(7) -0.0122(8)
C6 0.0365(11) 0.0546(13) 0.0423(11) 0.0030(10) 0.0105(9) -0.0153(10)
C7 0.0349(10) 0.0509(13) 0.0497(12) -0.0136(10) 0.0172(9) -0.0106(9)
C8 0.0301(10) 0.0501(13) 0.0568(14) -0.0025(11) 0.0095(9) -0.0006(9)
C9 0.0347(11) 0.0533(13) 0.0477(12) -0.0073(10) 0.0020(9) -0.0170(9)
C10 0.0443(12) 0.0404(11) 0.0535(13) -0.0023(10) 0.0088(10) -0.0164(9)
B11 0.0272(9) 0.0217(8) 0.0206(8) -0.0007(7) 0.0052(7) 0.0000(7)
N12 0.0250(7) 0.0248(7) 0.0202(7) 0.0017(5) 0.0054(5) -0.0014(5)
C13 0.0261(8) 0.0313(8) 0.0200(7) -0.0007(6) 0.0038(6) -0.0032(7)
C14 0.0259(8) 0.0321(9) 0.0232(8) -0.0002(7) 0.0063(6) -0.0065(7)
N15 0.0272(7) 0.0282(7) 0.0165(6) 0.0008(5) 0.0044(5) -0.0011(6)
C16 0.0301(8) 0.0299(8) 0.0179(7) 0.0014(6) 0.0062(6) -0.0020(7)
C17 0.0335(9) 0.0288(8) 0.0227(8) 0.0008(7) 0.0067(7) -0.0001(7)
C18 0.0383(10) 0.0285(9) 0.0275(8) 0.0033(7) 0.0109(7) 0.0035(7)
C19 0.0599(14) 0.0402(11) 0.0410(11) -0.0092(9) 0.0210(10) -0.0030(10)
C20 0.0411(11) 0.0606(14) 0.0428(12) 0.0066(10) 0.0134(9) 0.0134(10)
C21 0.0429(11) 0.0350(10) 0.0282(9) 0.0068(7) 0.0082(8) 0.0057(8)
C22 0.0548(13) 0.0481(12) 0.0228(9) 0.0115(8) 0.0122(9) 0.0067(10)
C23 0.0465(11) 0.0497(12) 0.0240(9) 0.0056(8) 0.0153(8) 0.0076(9)
C24 0.0342(9) 0.0373(9) 0.0218(8) 0.0020(7) 0.0083(7) 0.0024(7)
C25 0.0383(10) 0.0451(11) 0.0260(9) 0.0048(8) 0.0128(8) 0.0097(8)
C26 0.0547(13) 0.0485(12) 0.0369(11) -0.0008(9) 0.0164(10) 0.0128(10)
C27 0.0381(11) 0.0695(15) 0.0339(10) 0.0024(10) 0.0127(9) 0.0065(10)
C28 0.0274(8) 0.0313(9) 0.0193(7) 0.0028(6) 0.0041(6) -0.0044(7)
C29 0.0332(9) 0.0325(9) 0.0274(9) 0.0069(7) 0.0020(7) -0.0050(7)
C30 0.0441(11) 0.0429(11) 0.0363(10) 0.0179(9) 0.0041(9) -0.0074(9)
C31 0.0459(12) 0.0647(15) 0.0297(10) 0.0144(10) 0.0127(9) -0.0088(11)
C32 0.0391(10) 0.0579(13) 0.0262(9) 0.0032(9) 0.0133(8) -0.0040(9)
C33 0.0295(9) 0.0392(10) 0.0222(8) 0.0007(7) 0.0060(7) -0.0044(7)
C34 0.0399(10) 0.0376(10) 0.0250(8) -0.0033(7) 0.0102(7) 0.0025(8)
C35 0.0456(12) 0.0405(11) 0.0437(11) -0.0097(9) 0.0177(9) -0.0036(9)
C36 0.0412(11) 0.0517(13) 0.0436(12) -0.0091(10) 0.0103(9) 0.0048(10)
C37 0.0412(11) 0.0266(9) 0.0359(10) 0.0053(7) 0.0028(8) 0.0027(8)
C38 0.0597(15) 0.0298(10) 0.0665(16) 0.0049(10) 0.0042(12) -0.0021(10)
C39 0.0446(12) 0.0535(14) 0.0459(13) 0.0025(10) 0.0013(10) 0.0100(10)

loop_
_atom_type_symbol
_atom_type_scat_dispersion_real
_atom_type_scat_dispersion_imag
_atom_type_scat_Cromer_Mann_a1
_atom_type_scat_Cromer_Mann_b1
_atom_type_scat_Cromer_Mann_a2
_atom_type_scat_Cromer_Mann_b2
_atom_type_scat_Cromer_Mann_a3
_atom_type_scat_Cromer_Mann_b3
_atom_type_scat_Cromer_Mann_a4
_atom_type_scat_Cromer_Mann_b4
_atom_type_scat_Cromer_Mann_c
_atom_type_scat_source
C 0.0033 0.0016 2.3100 20.8439 1.0200 10.2075 1.5886 0.5687 0.8650 51.6512 0.2156 'International Tables Vol C 4.2.6.8 and 6.1.1.4'
H 0.0000 0.0000 0.4930 10.5109 0.3229 26.1257 0.1402 3.1424 0.0408 57.7998 0.0030 'International Tables Vol C 4.2.6.8 and 6.1.1.4'
O 0.0106 0.0060 3.0485 13.2771 2.2868 5.7011 1.5463 0.3239 0.8670 32.9089 0.2508 'International Tables Vol C 4.2.6.8 and 6.1.1.4'
Fe 0.3463 0.8444 11.7695 4.7611 7.3573 0.3072 3.5222 15.3535 2.3045 76.8805 1.0369 'International Tables Vol C 4.2.6.8 and 6.1.1.4'
B 0.0013 0.0007 2.0545 23.2185 1.3326 1.0210 1.0979 60.3498 0.7068 0.1403 -0.1932 'International Tables Vol C 4.2.6.8 and 6.1.1.4'
N 0.0061 0.0033 12.2126 0.0057 3.1322 9.8933 2.0125 28.9975 1.1663 0.5826 -11.5290 'International Tables Vol C 4.2.6.8 and 6.1.1.4'

loop_
_geom_angle_atom_site_label_1
_geom_angle_atom_site_label_2
_geom_angle_atom_site_label_3
_geom_angle
_geom_angle_publ_flag
C2 Fe1 C4 91.25(10) yes
C2 Fe1 C6 107.32(10) yes
C4 Fe1 C6 157.28(9) yes
C2 Fe1 C7 141.7(1) yes
C4 Fe1 C7 126.31(10) yes
C6 Fe1 C7 39.17(10) yes
C2 Fe1 C8 165.04(9) yes
C4 Fe1 C8 92.80(10) yes
C6 Fe1 C8 65.98(10) yes
C7 Fe1 C8 39.39(9) yes
C2 Fe1 C9 125.70(9) yes
C4 Fe1 C9 92.85(9) yes
C6 Fe1 C9 65.84(9) yes
C7 Fe1 C9 66.12(9) yes
C8 Fe1 C9 39.71(9) yes
C2 Fe1 C10 100.18(10) yes
C4 Fe1 C10 125.70(9) yes
C6 Fe1 C10 39.51(9) yes
C7 Fe1 C10 65.93(9) yes
C8 Fe1 C10 65.92(10) yes
C2 Fe1 B11 78.71(8) yes
C4 Fe1 B11 96.80(8) yes
C6 Fe1 B11 99.54(8) yes
C7 Fe1 B11 88.54(8) yes
C8 Fe1 B11 115.04(8) yes
C9 Fe1 C10 38.81(9) yes
C9 Fe1 B11 153.60(9) yes
C10 Fe1 B11 137.45(8) yes
Fe1 C2 O3 176.36(18) yes
Fe1 C4 O5 171.94(18) yes
Fe1 C6 C7 70.13(13) yes
Fe1 C6 C10 70.44(13) yes
C7 C6 C10 107.8(2) yes
Fe1 C6 H61 121.8 no
C7 C6 H61 128.0 no
C10 C6 H61 124.1 no
Fe1 C7 C6 70.70(13) yes
Fe1 C7 C8 70.10(13) yes
C6 C7 C8 108.2(2) yes
Fe1 C7 H71 120.4 no
C6 C7 H71 126.2 no
C8 C7 H71 125.3 no
Fe1 C8 C7 70.51(12) yes
Fe1 C8 C9 70.75(13) yes
C7 C8 C9 107.8(2) yes
Fe1 C8 H81 127.6 no
C7 C8 H81 124.7 no
C9 C8 H81 127.3 no
Fe1 C9 C8 69.55(12) yes
Fe1 C9 C10 70.67(12) yes
C8 C9 C10 107.9(2) yes
Fe1 C9 H91 122.4 no
C8 C9 H91 123.9 no
C10 C9 H91 128.1 no
Fe1 C10 C6 70.05(12) yes
Fe1 C10 C9 70.51(13) yes
C6 C10 C9 108.2(2) yes
Fe1 C10 H101 125.6 no
C6 C10 H101 126.3 no
C9 C10 H101 125.5 no
Fe1 B11 N12 129.56(13) yes
Fe1 B11 N15 127.59(12) yes
N12 B11 N15 102.41(14) yes
B11 N12 C13 109.22(13) yes
B11 N12 C28 131.86(14) yes
C13 N12 C28 117.72(13) yes
N12 C13 C14 109.50(15) yes
N12 C13 H131 125.5 no
C14 C13 H131 124.9 no
C13 C14 N15 108.97(15) yes
C13 C14 H141 127.1 no
N15 C14 H141 123.9 no
C14 N15 B11 109.84(13) yes
C14 N15 C16 118.84(14) yes
B11 N15 C16 131.25(14) yes
N15 C16 C17 118.61(15) yes
N15 C16 C24 119.08(16) yes
C17 C16 C24 122.28(15) yes
C16 C17 C18 121.16(15) yes
C16 C17 C21 117.54(17) yes
C18 C17 C21 121.30(17) yes
C17 C18 C19 110.99(16) yes
C17 C18 C20 113.19(16) yes
C19 C18 C20 110.79(18) yes
C17 C18 H181 104.3 no
C19 C18 H181 109.0 no
C20 C18 H181 108.3 no
C18 C19 H192 109.1 no
C18 C19 H191 107.8 no
H192 C19 H191 107.6 no
C18 C19 H193 112.0 no
H192 C19 H193 110.6 no
H191 C19 H193 109.6 no
C18 C20 H203 108.6 no
C18 C20 H201 109.4 no
H203 C20 H201 107.1 no
C18 C20 H202 108.7 no
H203 C20 H202 109.8 no
H201 C20 H202 113.0 no
C17 C21 C22 120.87(18) yes
C17 C21 H211 119.6 no
C22 C21 H211 119.5 no
C21 C22 C23 120.54(18) yes
C21 C22 H221 117.8 no
C23 C22 H221 121.6 no
C22 C23 C24 120.89(18) yes
C22 C23 H231 120.9 no
C24 C23 H231 118.2 no
C16 C24 C23 117.85(17) yes
C16 C24 C25 121.80(16) yes
C23 C24 C25 120.35(17) yes
C24 C25 C26 111.93(17) yes
C24 C25 C27 110.97(18) yes
C26 C25 C27 110.82(18) yes
C24 C25 H251 108.4 no
C26 C25 H251 106.1 no
C27 C25 H251 108.4 no
C25 C26 H262 108.1 no
C25 C26 H261 114.8 no
H262 C26 H261 107.0 no
C25 C26 H263 111.0 no
H262 C26 H263 105.7 no
H261 C26 H263 109.7 no
C25 C27 H273 106.4 no
C25 C27 H271 109.2 no
H273 C27 H271 110.7 no
C25 C27 H272 108.6 no
H273 C27 H272 111.3 no
H271 C27 H272 110.6 no
N12 C28 C29 119.95(16) yes
N12 C28 C33 118.56(15) yes
C29 C28 C33 121.43(16) yes
C28 C29 C30 117.76(19) yes
C28 C29 C37 121.83(16) yes
C30 C29 C37 120.35(18) yes
C29 C30 C31 121.5(2) yes
C29 C30 H301 118.9 no
C31 C30 H301 119.5 no
C30 C31 C32 120.09(18) yes
C30 C31 H311 116.1 no
C32 C31 H311 123.8 no
C31 C32 C33 121.0(2) yes
C31 C32 H321 121.3 no
C33 C32 H321 117.7 no
C28 C33 C32 118.14(18) yes
C28 C33 C34 121.95(16) yes
C32 C33 C34 119.88(18) yes
C33 C34 C35 111.01(16) yes
C33 C34 C36 113.21(17) yes
C35 C34 C36 109.16(17) yes
C33 C34 H341 105.1 no
C35 C34 H341 112.2 no
C36 C34 H341 106.1 no
C34 C35 H352 112.3 no
C34 C35 H351 113.5 no
H352 C35 H351 105.1 no
C34 C35 H353 110.9 no
H352 C35 H353 107.3 no
H351 C35 H353 107.4 no
C34 C36 H363 108.2 no
C34 C36 H361 104.3 no
H363 C36 H361 112.3 no
C34 C36 H362 110.6 no
H363 C36 H362 112.2 no
H361 C36 H362 109.0 no
C29 C37 C38 112.97(19) yes
C29 C37 C39 109.27(17) yes
C38 C37 C39 111.15(18) yes
C29 C37 H371 109.1 no
C38 C37 H371 108.3 no
C39 C37 H371 105.7 no
C37 C38 H381 111.9 no
C37 C38 H383 114.4 no
H381 C38 H383 105.3 no
C37 C38 H382 108.9 no
H381 C38 H382 108.1 no
H383 C38 H382 108.0 no
C37 C39 H392 108.8 no
C37 C39 H391 108.7 no
H392 C39 H391 113.4 no
C37 C39 H393 101.9 no
H392 C39 H393 110.4 no
H391 C39 H393 112.9 no

loop_
_geom_bond_atom_site_label_1
_geom_bond_atom_site_label_2
_geom_bond_distance
_geom_bond_publ_flag
Fe1 C2 1.743(2) yes
Fe1 C4 1.755(2) yes
Fe1 C6 2.106(2) yes
Fe1 C7 2.099(2) yes
Fe1 C8 2.093(2) yes
Fe1 C9 2.109(2) yes
Fe1 C10 2.111(2) yes
Fe1 B11 2.0518(19) yes
C2 O3 1.156(3) yes
C4 O5 1.150(3) yes
C6 C7 1.409(3) yes
C6 C10 1.425(3) yes
C6 H61 1.015 no
C7 C8 1.413(3) yes
C7 H71 1.009 no
C8 C9 1.427(3) yes
C8 H81 1.012 no
C9 C10 1.402(3) yes
C9 H91 0.979 no
C10 H101 0.991 no
B11 N12 1.458(2) yes
B11 N15 1.443(2) yes
N12 C13 1.401(2) yes
N12 C28 1.436(2) yes
C13 C14 1.337(2) yes
C13 H131 0.951 no
C14 N15 1.404(2) yes
C14 H141 0.915 no
N15 C16 1.432(2) yes
C16 C17 1.407(2) yes
C16 C24 1.399(2) yes
C17 C18 1.520(3) yes
C17 C21 1.392(2) yes
C18 C19 1.528(3) yes
C18 C20 1.534(3) yes
C18 H181 1.022 no
C19 H192 0.976 no
C19 H191 0.979 no
C19 H193 0.979 no
C20 H203 0.968 no
C20 H201 1.000 no
C20 H202 1.017 no
C21 C22 1.391(3) yes
C21 H211 0.974 no
C22 C23 1.374(3) yes
C22 H221 0.955 no
C23 C24 1.397(3) yes
C23 H231 0.963 no
C24 C25 1.526(3) yes
C25 C26 1.523(3) yes
C25 C27 1.530(3) yes
C25 H251 0.992 no
C26 H262 0.954 no
C26 H261 0.954 no
C26 H263 0.979 no
C27 H273 0.935 no
C27 H271 0.967 no
C27 H272 0.974 no
C28 C29 1.405(3) yes
C28 C33 1.410(3) yes
C29 C30 1.399(3) yes
C29 C37 1.512(3) yes
C30 C31 1.379(3) yes
C30 H301 0.905 no
C31 C32 1.382(3) yes
C31 H311 0.978 no
C32 C33 1.397(3) yes
C32 H321 0.984 no
C33 C34 1.517(3) yes
C34 C35 1.535(3) yes
C34 C36 1.533(3) yes
C34 H341 0.987 no
C35 H352 0.995 no
C35 H351 0.968 no
C35 H353 1.005 no
C36 H363 0.983 no
C36 H361 0.970 no
C36 H362 1.008 no
C37 C38 1.528(3) yes
C37 C39 1.534(3) yes
C37 H371 0.987 no
C38 H381 0.982 no
C38 H383 1.000 no
C38 H382 0.972 no
C39 H392 0.969 no
C39 H391 0.993 no
C39 H393 0.973 no

loop_
_platon_squeeze_void_nr
_platon_squeeze_void_average_x
_platon_squeeze_void_average_y
_platon_squeeze_void_average_z
_platon_squeeze_void_volume
_platon_squeeze_void_count_electrons
_platon_squeeze_void_content
1 0.000 0.000 -0.021 278 17 ' '
2 0.500 0.500 -0.025 278 17 ' '
3 0.500 0.255 0.250 48 1 ' '
4 1.000 0.755 0.250 48 1 ' '
5 1.000 0.245 0.750 48 1 ' '
6 0.500 0.745 0.750 48 1 ' '
